data_7205401
loop_
_publ_author_name
'Bujak, Maciej'
'Podsiad\/lo, Marcin'
'Katrusiak, Andrzej'

_publ_section_title
;
 Crystalline gas of 1,1,1-trichloroethane
;
_journal_issue 2
_journal_name_full CrystEngComm
_journal_page_first 396
_journal_paper_doi 10.1039/c0ce00493f
_journal_volume 13
_journal_year 2011
_chemical_formula_moiety 'C2 H3 Cl3'
_chemical_formula_sum 'C2 H3 Cl3'
_chemical_formula_weight 133.39
_chemical_melting_point 242.8
_chemical_name_common 1,1,1-trichloroethane
_chemical_name_systematic
;
1,1,1-trichloroethane
;
_space_group_IT_number 62
_symmetry_cell_setting orthorhombic
_symmetry_space_group_name_Hall '-P 2ac 2n'
_symmetry_space_group_name_H-M 'P n m a'
_atom_sites_solution_hydrogens geom
_atom_sites_solution_primary direct
_atom_sites_solution_secondary difmap
_audit_creation_method SHELXL-97
_cell_angle_alpha 90.00
_cell_angle_beta 90.00
_cell_angle_gamma 90.00
_cell_formula_units_Z 4
_cell_length_a 11.266(2)
_cell_length_b 7.748(8)
_cell_length_c 5.7183(12)
_cell_measurement_pressure 750000
_cell_measurement_reflns_used 1471
_cell_measurement_temperature 295(2)
_cell_measurement_theta_max 27.01
_cell_measurement_theta_min 3.61
_cell_volume 499.1(5)
_computing_cell_refinement 'CrysAlisRED (Oxford Diffraction Ltd, 2009)'
_computing_data_collection 'CrysAlisCCD (Oxford Diffraction Ltd, 2009)'
_computing_data_reduction 'CrysAlisRED (Oxford Diffraction Ltd, 2009); REDSHABS (Katrusiak, A., 2003)'
_computing_molecular_graphics 'Mercury (Macrae at al., 2008)'
_computing_publication_material 'SHELXL--97 (Sheldrick, 2008)'
_computing_structure_refinement 'SHELXL--97 (Sheldrick, 2008)'
_computing_structure_solution 'SHELXS--97 (Sheldrick, 2008)'
_diffrn_ambient_environment 'diamond-anvil cell'
_diffrn_ambient_pressure 750000
_diffrn_ambient_temperature 295(2)
_diffrn_measured_fraction_theta_full 0.443
_diffrn_measured_fraction_theta_max 0.443
_diffrn_measurement_device_type 'KM-4 CCD'
_diffrn_measurement_method '\f- and \w-scans'
_diffrn_radiation_monochromator graphite
_diffrn_radiation_source 'fine-focus sealed tube'
_diffrn_radiation_type MoK\a
_diffrn_radiation_wavelength 0.71073
_diffrn_reflns_av_R_equivalents 0.1432
_diffrn_reflns_av_sigmaI/netI 0.0507
_diffrn_reflns_limit_h_max 12
_diffrn_reflns_limit_h_min -12
_diffrn_reflns_limit_k_max 4
_diffrn_reflns_limit_k_min -4
_diffrn_reflns_limit_l_max 6
_diffrn_reflns_limit_l_min -6
_diffrn_reflns_number 2106
_diffrn_reflns_theta_full 25.05
_diffrn_reflns_theta_max 25.05
_diffrn_reflns_theta_min 3.62
_diffrn_standards_decay_% 0
_diffrn_standards_interval_count 0
_diffrn_standards_number 0
_exptl_absorpt_coefficient_mu 1.650
_exptl_absorpt_correction_T_max 0.665
_exptl_absorpt_correction_T_min 0.239
_exptl_absorpt_correction_type numerical
_exptl_absorpt_process_details
;
Correction for absorption of the diamond-anvil cell and the sample
were made using program REDSHABS (Katrusiak, A. (2003) REDSHABS. Adam
Mickiewicz University Pozna\'n; Katrusiak, A. (2004) Z. Kristallogr.
219, 461-467).
;
_exptl_crystal_colour colourless
_exptl_crystal_density_diffrn 1.775
_exptl_crystal_density_method 'not measured'
_exptl_crystal_description prism
_exptl_crystal_F_000 264
_exptl_crystal_size_max 0.36
_exptl_crystal_size_mid 0.22
_exptl_crystal_size_min 0.20
_refine_diff_density_max 0.242
_refine_diff_density_min -0.306
_refine_diff_density_rms 0.062
_refine_ls_extinction_coef 0.21(3)
_refine_ls_extinction_expression Fc^*^=kFc[1+0.001xFc^2^\l^3^/sin(2\q)]^-1/4^
_refine_ls_extinction_method SHELXL
_refine_ls_goodness_of_fit_ref 1.256
_refine_ls_hydrogen_treatment mixed
_refine_ls_matrix_type full
_refine_ls_number_parameters 34
_refine_ls_number_reflns 213
_refine_ls_number_restraints 14
_refine_ls_restrained_S_all 1.222
_refine_ls_R_factor_all 0.0628
_refine_ls_R_factor_gt 0.0586
_refine_ls_shift/su_max 0.000
_refine_ls_shift/su_mean 0.000
_refine_ls_structure_factor_coef Fsqd
_refine_ls_weighting_details 'calc w=1/[\s^2^(Fo^2^)+(0.0203P)^2^+1.4299P] where P=(Fo^2^+2Fc^2^)/3'
_refine_ls_weighting_scheme calc
_refine_ls_wR_factor_gt 0.1130
_refine_ls_wR_factor_ref 0.1141
_reflns_number_gt 203
_reflns_number_total 213
_reflns_threshold_expression I>2\s(I)
_cod_data_source_file C0CE00493F.TXT
_cod_data_source_block 111TCE_0.75GPa
_cod_database_code 7205401

loop_
_symmetry_equiv_pos_as_xyz
'x, y, z'
'-x+1/2, -y, z+1/2'
'-x, y+1/2, -z'
'x+1/2, -y+1/2, -z+1/2'
'-x, -y, -z'
'x-1/2, y, -z-1/2'
'x, -y-1/2, z'
'-x-1/2, y-1/2, z-1/2'

loop_
_atom_site_label
_atom_site_type_symbol
_atom_site_fract_x
_atom_site_fract_y
_atom_site_fract_z
_atom_site_U_iso_or_equiv
_atom_site_adp_type
_atom_site_occupancy
_atom_site_symmetry_multiplicity
_atom_site_calc_flag
_atom_site_refinement_flags
_atom_site_disorder_assembly
_atom_site_disorder_group
Cl1 Cl 0.65244(16) 0.0641(5) 0.1905(3) 0.0551(18) Uani 1 1 d . . .
Cl2 Cl 0.6172(3) 0.2500 0.6184(4) 0.056(3) Uani 1 2 d S . .
C1 C 0.5861(7) 0.2500 0.3134(14) 0.037(4) Uani 1 2 d SU . .
C2 C 0.4523(9) 0.2500 0.2743(19) 0.045(4) Uani 1 2 d SDU . .
H1 H 0.439(8) 0.2500 0.109(4) 0.068 Uiso 1 2 d SD . .
H2 H 0.421(7) 0.146(6) 0.339(12) 0.068 Uiso 1 1 d D . .

loop_
_atom_site_aniso_label
_atom_site_aniso_U_11
_atom_site_aniso_U_22
_atom_site_aniso_U_33
_atom_site_aniso_U_23
_atom_site_aniso_U_13
_atom_site_aniso_U_12
Cl1 0.0561(16) 0.052(6) 0.0575(13) -0.0151(15) 0.0024(7) 0.0111(15)
Cl2 0.081(2) 0.053(8) 0.0333(14) 0.000 -0.0049(10) 0.000
C1 0.038(5) 0.040(11) 0.032(4) 0.000 0.002(3) 0.000
C2 0.037(5) 0.040(11) 0.059(5) 0.000 -0.008(4) 0.000

loop_
_atom_type_symbol
_atom_type_description
_atom_type_scat_dispersion_real
_atom_type_scat_dispersion_imag
_atom_type_scat_source
C C 0.0033 0.0016 'International Tables Vol C Tables 4.2.6.8 and 6.1.1.4'
H H 0.0000 0.0000 'International Tables Vol C Tables 4.2.6.8 and 6.1.1.4'
Cl Cl 0.1484 0.1585 'International Tables Vol C Tables 4.2.6.8 and 6.1.1.4'

loop_
_geom_angle_atom_site_label_1
_geom_angle_atom_site_label_2
_geom_angle_atom_site_label_3
_geom_angle
_geom_angle_site_symmetry_1
_geom_angle_site_symmetry_3
_geom_angle_publ_flag
C2 C1 Cl1 111.1(4) . . ?
Cl1 C1 Cl1 109.1(5) 7_565 . ?
C2 C1 Cl2 109.8(7) . . ?
Cl1 C1 Cl2 107.8(3) . . ?
C1 C2 H1 108(6) . . ?
C1 C2 H2 108(5) . . ?
H1 C2 H2 109(5) . . ?

loop_
_geom_bond_atom_site_label_1
_geom_bond_atom_site_label_2
_geom_bond_distance
_geom_bond_site_symmetry_2
_geom_bond_publ_flag
Cl1 C1 1.768(6) . ?
Cl2 C1 1.779(8) . ?
C1 C2 1.524(13) . ?
C2 H1 0.96(2) . ?
C2 H2 0.96(2) . ?
